data_7111524
loop_
_publ_author_name
'Rigby, Caroline L.'
'Dixon, Darren J.'

_publ_section_title
;
 Enantioselective organocatalytic Michael additions to acrylic acid
 derivatives: generation of all-carbon quaternary stereocentres
;
_journal_issue 32
_journal_name_full 'Chemical Communications'
_journal_page_first 3798
_journal_page_last 3800
_journal_paper_doi 10.1039/b805233f
_journal_year 2008
_chemical_absolute_configuration ad
_chemical_formula_sum 'C27 H25 Br O4 S'
_chemical_formula_weight 525.44
_chemical_name_systematic
;
?
;
_space_group_IT_number 19
_symmetry_cell_setting orthorhombic
_symmetry_space_group_name_Hall 'P 2ac 2ab'
_symmetry_space_group_name_H-M 'P 21 21 21'
_atom_sites_solution_hydrogens geom
_atom_sites_solution_primary direct
_atom_sites_solution_secondary difmap
_audit_creation_method SHELXL-97
_cell_angle_alpha 90.000(5)
_cell_angle_beta 90.000(5)
_cell_angle_gamma 90.000(5)
_cell_formula_units_Z 4
_cell_length_a 10.343(5)
_cell_length_b 12.962(5)
_cell_length_c 18.230(5)
_cell_measurement_reflns_used 759
_cell_measurement_temperature 100(2)
_cell_measurement_theta_max 19.33
_cell_measurement_theta_min 2.52
_cell_volume 2444.0(17)
_computing_cell_refinement 'Bruker SMART'
_computing_data_collection 'Bruker SMART'
_computing_data_reduction 'Bruker SAINT'
_computing_molecular_graphics 'Bruker SHELXTL'
_computing_publication_material 'Bruker SHELXTL'
_computing_structure_refinement 'SHELXL-97 (Sheldrick, 1997)'
_computing_structure_solution 'SHELXS-97 (Sheldrick, 1990)'
_diffrn_ambient_temperature 100(2)
_diffrn_measured_fraction_theta_full 1.000
_diffrn_measured_fraction_theta_max 1.000
_diffrn_measurement_device_type 'CCD area detector'
_diffrn_measurement_method 'phi and omega scans'
_diffrn_radiation_monochromator graphite
_diffrn_radiation_source 'fine-focus sealed tube'
_diffrn_radiation_type MoK\a
_diffrn_radiation_wavelength 0.71069
_diffrn_reflns_av_R_equivalents 0.0855
_diffrn_reflns_av_sigmaI/netI 0.1323
_diffrn_reflns_limit_h_max 11
_diffrn_reflns_limit_h_min -12
_diffrn_reflns_limit_k_max 12
_diffrn_reflns_limit_k_min -15
_diffrn_reflns_limit_l_max 19
_diffrn_reflns_limit_l_min -21
_diffrn_reflns_number 12364
_diffrn_reflns_theta_full 25.02
_diffrn_reflns_theta_max 25.02
_diffrn_reflns_theta_min 1.93
_exptl_absorpt_coefficient_mu 1.798
_exptl_absorpt_correction_type none
_exptl_crystal_colour colourless
_exptl_crystal_density_diffrn 1.428
_exptl_crystal_density_method 'not measured'
_exptl_crystal_description rod
_exptl_crystal_F_000 1080
_exptl_crystal_size_max 0.35
_exptl_crystal_size_mid 0.12
_exptl_crystal_size_min 0.12
_refine_diff_density_max 0.448
_refine_diff_density_min -0.480
_refine_diff_density_rms 0.060
_refine_ls_abs_structure_details 'Flack H D (1983), Acta Cryst. A39, 876-881'
_refine_ls_abs_structure_Flack -0.008(10)
_refine_ls_extinction_method none
_refine_ls_goodness_of_fit_ref 0.771
_refine_ls_hydrogen_treatment constr
_refine_ls_matrix_type full
_refine_ls_number_parameters 301
_refine_ls_number_reflns 4305
_refine_ls_number_restraints 0
_refine_ls_restrained_S_all 0.771
_refine_ls_R_factor_all 0.0831
_refine_ls_R_factor_gt 0.0437
_refine_ls_shift/su_max 0.000
_refine_ls_shift/su_mean 0.000
_refine_ls_structure_factor_coef Fsqd
_refine_ls_weighting_details 'calc w=1/[\s^2^(Fo^2^)+(0.0115P)^2^+0.0000P] where P=(Fo^2^+2Fc^2^)/3'
_refine_ls_weighting_scheme calc
_refine_ls_wR_factor_gt 0.0670
_refine_ls_wR_factor_ref 0.0738
_reflns_number_gt 2583
_reflns_number_total 4305
_reflns_threshold_expression >2sigma(I)
_cod_data_source_file b805233fsup1.cif
_cod_data_source_block s2637m
_cod_depositor_comments
;
The following automatic conversions were performed:

'_symmetry_cell_setting' value 'Orthorhombic' changed to
'orthorhombic' according to
/home/saulius/struct/CIF-dictionaries/cif_core.dic dictionary named
'cif_core.dic' version 2.4.2 from 2011-04-26.

Automatic conversion script
Id: cif_fix_values 1891 2012-01-12 08:04:46Z andrius 
;
_cod_original_sg_symbol_H-M P2(1)2(1)2(1)
_cod_database_code 7111524

loop_
_symmetry_equiv_pos_as_xyz
'x, y, z'
'-x+1/2, -y, z+1/2'
'x+1/2, -y+1/2, -z'
'-x, y+1/2, -z+1/2'

loop_
_atom_site_label
_atom_site_type_symbol
_atom_site_fract_x
_atom_site_fract_y
_atom_site_fract_z
_atom_site_U_iso_or_equiv
_atom_site_adp_type
_atom_site_occupancy
_atom_site_symmetry_multiplicity
_atom_site_calc_flag
_atom_site_refinement_flags
Br1 Br 0.86214(6) 0.26176(4) 0.13642(3) 0.05389(19) Uani 1 1 d .
S1 S 0.71803(14) 0.47278(8) 0.63773(9) 0.0445(4) Uani 1 1 d .
O1 O 0.5178(3) 0.1618(2) 0.45650(19) 0.0360(9) Uani 1 1 d .
O2 O 0.7018(4) 0.2812(2) 0.68463(18) 0.0494(11) Uani 1 1 d .
O3 O 0.7279(3) -0.0280(2) 0.41666(17) 0.0321(9) Uani 1 1 d .
O4 O 0.7379(3) -0.0296(2) 0.54032(18) 0.0386(9) Uani 1 1 d .
C1 C 0.7476(4) 0.1322(3) 0.4758(2) 0.0232(12) Uani 1 1 d .
C2 C 0.6268(5) 0.1665(3) 0.4326(3) 0.0242(12) Uani 1 1 d .
C3 C 0.6680(4) 0.2014(3) 0.3596(3) 0.0220(11) Uani 1 1 d .
C4 C 0.5929(5) 0.2297(4) 0.3006(3) 0.0325(13) Uani 1 1 d .
H4 H 0.5036 0.2348 0.3054 0.039 Uiso 1 1 calc R
C5 C 0.6518(5) 0.2506(3) 0.2342(2) 0.0369(13) Uani 1 1 d .
H5 H 0.6027 0.2690 0.1935 0.044 Uiso 1 1 calc R
C6 C 0.7863(5) 0.2436(4) 0.2293(2) 0.0287(12) Uani 1 1 d .
C7 C 0.8606(5) 0.2181(3) 0.2884(3) 0.0274(12) Uani 1 1 d .
H7 H 0.9502 0.2157 0.2842 0.033 Uiso 1 1 calc R
C8 C 0.8023(4) 0.1958(3) 0.3542(3) 0.0184(11) Uani 1 1 d .
C9 C 0.8603(5) 0.1643(3) 0.4259(2) 0.0241(12) Uani 1 1 d .
H9A H 0.9076 0.2213 0.4475 0.029 Uiso 1 1 calc R
H9B H 0.9194 0.1070 0.4190 0.029 Uiso 1 1 calc R
C10 C 0.7472(5) 0.1804(3) 0.5524(2) 0.0268(13) Uani 1 1 d .
H10A H 0.6794 0.1481 0.5811 0.032 Uiso 1 1 calc R
H10B H 0.8289 0.1647 0.5760 0.032 Uiso 1 1 calc R
C11 C 0.7269(5) 0.2970(3) 0.5541(2) 0.0210(12) Uani 1 1 d .
H11A H 0.7987 0.3308 0.5297 0.025 Uiso 1 1 calc R
H11B H 0.6483 0.3142 0.5278 0.025 Uiso 1 1 calc R
C12 C 0.7173(4) 0.3350(3) 0.6311(3) 0.0270(12) Uani 1 1 d .
C13 C 0.6694(5) 0.4894(3) 0.7323(3) 0.0346(14) Uani 1 1 d .
C14 C 0.5408(5) 0.5049(4) 0.7460(3) 0.0416(16) Uani 1 1 d .
H14 H 0.4828 0.5087 0.7071 0.050 Uiso 1 1 calc R
C15 C 0.4964(5) 0.5152(4) 0.8178(3) 0.0407(16) Uani 1 1 d .
H15 H 0.4086 0.5253 0.8262 0.049 Uiso 1 1 calc R
C16 C 0.5787(6) 0.5109(3) 0.8759(3) 0.0423(17) Uani 1 1 d .
H16 H 0.5479 0.5167 0.9237 0.051 Uiso 1 1 calc R
C17 C 0.7153(6) 0.4970(3) 0.8617(4) 0.0435(15) Uani 1 1 d .
C18 C 0.7997(8) 0.4912(5) 0.9206(4) 0.064(2) Uani 1 1 d .
H18 H 0.7689 0.4949 0.9685 0.076 Uiso 1 1 calc R
C19 C 0.9317(8) 0.4796(5) 0.9070(5) 0.078(3) Uani 1 1 d .
H19 H 0.9897 0.4777 0.9460 0.094 Uiso 1 1 calc R
C20 C 0.9770(7) 0.4709(5) 0.8351(5) 0.069(3) Uani 1 1 d .
H20 H 1.0653 0.4631 0.8272 0.083 Uiso 1 1 calc R
C21 C 0.8959(6) 0.4734(4) 0.7761(4) 0.061(2) Uani 1 1 d .
H21 H 0.9282 0.4666 0.7288 0.073 Uiso 1 1 calc R
C22 C 0.7595(6) 0.4868(3) 0.7883(3) 0.0312(14) Uani 1 1 d .
C23 C 0.7385(5) 0.0155(4) 0.4836(3) 0.0264(12) Uani 1 1 d .
C24 C 0.7029(5) -0.1404(4) 0.4089(3) 0.0332(14) Uani 1 1 d .
C25 C 0.5704(5) -0.1653(3) 0.4416(3) 0.0386(15) Uani 1 1 d .
H25A H 0.5705 -0.1492 0.4930 0.058 Uiso 1 1 calc R
H25B H 0.5520 -0.2373 0.4350 0.058 Uiso 1 1 calc R
H25C H 0.5054 -0.1249 0.4173 0.058 Uiso 1 1 calc R
C26 C 0.8090(5) -0.2015(4) 0.4459(3) 0.0570(19) Uani 1 1 d .
H26A H 0.8916 -0.1779 0.4287 0.086 Uiso 1 1 calc R
H26B H 0.7991 -0.2734 0.4344 0.086 Uiso 1 1 calc R
H26C H 0.8037 -0.1921 0.4981 0.086 Uiso 1 1 calc R
C27 C 0.7032(5) -0.1558(4) 0.3269(3) 0.0466(17) Uani 1 1 d .
H27A H 0.6376 -0.1133 0.3051 0.070 Uiso 1 1 calc R
H27B H 0.6858 -0.2270 0.3160 0.070 Uiso 1 1 calc R
H27C H 0.7862 -0.1371 0.3075 0.070 Uiso 1 1 calc R

loop_
_atom_site_aniso_label
_atom_site_aniso_U_11
_atom_site_aniso_U_22
_atom_site_aniso_U_33
_atom_site_aniso_U_23
_atom_site_aniso_U_13
_atom_site_aniso_U_12
Br1 0.0974(5) 0.0317(3) 0.0325(3) 0.0017(3) 0.0195(4) -0.0018(4)
S1 0.0778(11) 0.0224(7) 0.0332(8) -0.0045(7) 0.0057(10) -0.0047(7)
O1 0.020(2) 0.048(2) 0.041(2) -0.0108(18) 0.0013(19) 0.0002(18)
O2 0.097(3) 0.023(2) 0.029(2) 0.0019(17) 0.001(2) 0.002(2)
O3 0.038(2) 0.024(2) 0.034(2) -0.0099(15) 0.004(2) -0.0023(18)
O4 0.060(3) 0.0269(19) 0.028(2) 0.0017(17) -0.002(2) 0.0003(19)
C1 0.020(3) 0.023(3) 0.027(3) 0.003(2) 0.002(3) 0.002(2)
C2 0.022(3) 0.018(3) 0.032(3) -0.011(2) 0.003(3) -0.002(3)
C3 0.027(3) 0.016(2) 0.022(3) -0.004(2) -0.005(3) 0.003(2)
C4 0.023(3) 0.029(3) 0.045(4) -0.003(3) -0.007(3) 0.001(3)
C5 0.057(4) 0.022(3) 0.032(3) -0.003(3) -0.015(3) 0.002(3)
C6 0.051(4) 0.018(3) 0.017(3) 0.000(2) 0.006(3) -0.003(3)
C7 0.029(3) 0.018(3) 0.035(3) -0.004(2) 0.010(3) 0.000(3)
C8 0.020(3) 0.015(2) 0.020(3) -0.004(2) 0.002(3) -0.004(2)
C9 0.019(3) 0.022(3) 0.031(3) -0.007(2) 0.003(3) -0.004(3)
C10 0.025(3) 0.025(3) 0.031(3) -0.001(2) 0.007(3) -0.003(2)
C11 0.017(3) 0.021(3) 0.025(3) 0.002(2) -0.001(3) 0.000(2)
C12 0.031(3) 0.020(3) 0.030(3) -0.006(2) -0.004(3) 0.000(2)
C13 0.050(4) 0.022(3) 0.032(3) -0.002(2) 0.004(3) -0.005(3)
C14 0.052(5) 0.021(3) 0.051(4) -0.008(3) 0.009(4) -0.003(3)
C15 0.043(4) 0.034(3) 0.046(4) -0.013(3) 0.017(3) -0.007(3)
C16 0.066(5) 0.021(3) 0.041(4) -0.005(3) 0.014(4) -0.003(3)
C17 0.073(5) 0.015(3) 0.043(4) -0.007(3) -0.027(5) 0.008(3)
C18 0.118(7) 0.025(4) 0.047(5) -0.006(3) -0.017(5) -0.004(4)
C19 0.076(7) 0.037(4) 0.122(8) -0.025(5) -0.052(7) 0.000(5)
C20 0.057(5) 0.033(4) 0.116(8) -0.030(4) -0.033(5) 0.008(4)
C21 0.051(5) 0.021(3) 0.111(6) -0.020(3) -0.004(5) 0.001(3)
C22 0.054(4) 0.013(3) 0.026(3) -0.002(2) -0.002(3) -0.005(3)
C23 0.024(3) 0.028(3) 0.027(3) -0.004(3) -0.001(3) 0.002(3)
C24 0.039(4) 0.018(3) 0.043(4) -0.010(2) 0.004(3) -0.007(3)
C25 0.041(4) 0.026(3) 0.049(4) -0.005(3) 0.001(3) -0.003(3)
C26 0.039(4) 0.036(3) 0.096(6) -0.016(3) 0.002(4) 0.008(3)
C27 0.055(4) 0.042(4) 0.043(4) -0.024(3) 0.018(3) -0.019(3)

loop_
_atom_type_symbol
_atom_type_description
_atom_type_scat_dispersion_real
_atom_type_scat_dispersion_imag
_atom_type_scat_source
C C 0.0033 0.0016 'International Tables Vol C Tables 4.2.6.8 and 6.1.1.4'
H H 0.0000 0.0000 'International Tables Vol C Tables 4.2.6.8 and 6.1.1.4'
O O 0.0106 0.0060 'International Tables Vol C Tables 4.2.6.8 and 6.1.1.4'
S S 0.1246 0.1234 'International Tables Vol C Tables 4.2.6.8 and 6.1.1.4'
Br Br -0.2901 2.4595 'International Tables Vol C Tables 4.2.6.8 and 6.1.1.4'

loop_
_geom_angle_atom_site_label_1
_geom_angle_atom_site_label_2
_geom_angle_atom_site_label_3
_geom_angle
C12 S1 C13 100.5(2)
C23 O3 C24 120.6(4)
C23 C1 C10 108.6(4)
C23 C1 C9 111.8(4)
C10 C1 C9 115.6(4)
C23 C1 C2 106.5(4)
C10 C1 C2 110.3(4)
C9 C1 C2 103.6(4)
O1 C2 C3 127.7(5)
O1 C2 C1 123.8(4)
C3 C2 C1 108.4(4)
C4 C3 C8 121.3(5)
C4 C3 C2 128.8(4)
C8 C3 C2 109.7(5)
C3 C4 C5 119.2(5)
C3 C4 H4 120.4
C5 C4 H4 120.4
C4 C5 C6 118.9(4)
C4 C5 H5 120.5
C6 C5 H5 120.5
C7 C6 C5 121.7(4)
C7 C6 Br1 120.4(4)
C5 C6 Br1 117.8(4)
C6 C7 C8 119.6(5)
C6 C7 H7 120.2
C8 C7 H7 120.2
C7 C8 C3 119.3(5)
C7 C8 C9 130.1(4)
C3 C8 C9 110.6(5)
C8 C9 C1 106.7(4)
C8 C9 H9A 110.4
C1 C9 H9A 110.4
C8 C9 H9B 110.4
C1 C9 H9B 110.4
H9A C9 H9B 108.6
C11 C10 C1 115.0(4)
C11 C10 H10A 108.5
C1 C10 H10A 108.5
C11 C10 H10B 108.5
C1 C10 H10B 108.5
H10A C10 H10B 107.5
C12 C11 C10 110.8(4)
C12 C11 H11A 109.5
C10 C11 H11A 109.5
C12 C11 H11B 109.5
C10 C11 H11B 109.5
H11A C11 H11B 108.1
O2 C12 C11 125.3(4)
O2 C12 S1 121.4(4)
C11 C12 S1 113.2(3)
C14 C13 C22 121.7(5)
C14 C13 S1 117.4(4)
C22 C13 S1 120.9(4)
C13 C14 C15 120.3(6)
C13 C14 H14 119.8
C15 C14 H14 119.8
C16 C15 C14 121.4(5)
C16 C15 H15 119.3
C14 C15 H15 119.3
C15 C16 C17 118.5(6)
C15 C16 H16 120.8
C17 C16 H16 120.8
C18 C17 C22 121.5(6)
C18 C17 C16 118.9(7)
C22 C17 C16 119.6(6)
C17 C18 C19 119.0(7)
C17 C18 H18 120.5
C19 C18 H18 120.5
C20 C19 C18 120.2(8)
C20 C19 H19 119.9
C18 C19 H19 119.9
C21 C20 C19 122.1(8)
C21 C20 H20 119.0
C19 C20 H20 119.0
C20 C21 C22 119.0(7)
C20 C21 H21 120.5
C22 C21 H21 120.5
C13 C22 C17 118.4(6)
C13 C22 C21 123.4(6)
C17 C22 C21 118.2(6)
O4 C23 O3 125.5(4)
O4 C23 C1 124.9(4)
O3 C23 C1 109.6(4)
O3 C24 C27 102.9(4)
O3 C24 C26 110.2(4)
C27 C24 C26 111.8(5)
O3 C24 C25 109.0(4)
C27 C24 C25 111.1(5)
C26 C24 C25 111.5(4)
C24 C25 H25A 109.5
C24 C25 H25B 109.5
H25A C25 H25B 109.5
C24 C25 H25C 109.5
H25A C25 H25C 109.5
H25B C25 H25C 109.5
C24 C26 H26A 109.5
C24 C26 H26B 109.5
H26A C26 H26B 109.5
C24 C26 H26C 109.5
H26A C26 H26C 109.5
H26B C26 H26C 109.5
C24 C27 H27A 109.5
C24 C27 H27B 109.5
H27A C27 H27B 109.5
C24 C27 H27C 109.5
H27A C27 H27C 109.5
H27B C27 H27C 109.5

loop_
_geom_bond_atom_site_label_1
_geom_bond_atom_site_label_2
_geom_bond_distance
Br1 C6 1.880(4)
S1 C12 1.790(4)
S1 C13 1.810(5)
O1 C2 1.210(5)
O2 C12 1.211(5)
O3 C23 1.349(5)
O3 C24 1.486(5)
O4 C23 1.188(5)
C1 C23 1.522(6)
C1 C10 1.530(6)
C1 C9 1.535(6)
C1 C2 1.542(6)
C2 C3 1.467(6)
C3 C4 1.377(6)
C3 C8 1.394(5)
C4 C5 1.381(6)
C4 H4 0.9300
C5 C6 1.397(6)
C5 H5 0.9300
C6 C7 1.365(6)
C7 C8 1.373(6)
C7 H7 0.9300
C8 C9 1.496(6)
C9 H9A 0.9700
C9 H9B 0.9700
C10 C11 1.526(5)
C10 H10A 0.9700
C10 H10B 0.9700
C11 C12 1.492(6)
C11 H11A 0.9700
C11 H11B 0.9700
C13 C14 1.368(6)
C13 C22 1.382(7)
C14 C15 1.395(7)
C14 H14 0.9300
C15 C16 1.360(7)
C15 H15 0.9300
C16 C17 1.448(7)
C16 H16 0.9300
C17 C18 1.386(7)
C17 C22 1.421(8)
C18 C19 1.396(8)
C18 H18 0.9300
C19 C20 1.397(9)
C19 H19 0.9300
C20 C21 1.364(8)
C20 H20 0.9300
C21 C22 1.438(7)
C21 H21 0.9300
C24 C27 1.508(6)
C24 C26 1.512(6)
C24 C25 1.529(6)
C25 H25A 0.9600
C25 H25B 0.9600
C25 H25C 0.9600
C26 H26A 0.9600
C26 H26B 0.9600
C26 H26C 0.9600
C27 H27A 0.9600
C27 H27B 0.9600
C27 H27C 0.9600

loop_
_geom_torsion_atom_site_label_1
_geom_torsion_atom_site_label_2
_geom_torsion_atom_site_label_3
_geom_torsion_atom_site_label_4
_geom_torsion
C23 C1 C2 O1 67.9(5)
C10 C1 C2 O1 -49.8(6)
C9 C1 C2 O1 -174.1(4)
C23 C1 C2 C3 -110.5(4)
C10 C1 C2 C3 131.8(4)
C9 C1 C2 C3 7.5(4)
O1 C2 C3 C4 -4.8(8)
C1 C2 C3 C4 173.5(4)
O1 C2 C3 C8 179.4(4)
C1 C2 C3 C8 -2.2(5)
C8 C3 C4 C5 1.6(7)
C2 C3 C4 C5 -173.7(4)
C3 C4 C5 C6 -0.9(7)
C4 C5 C6 C7 -0.8(8)
C4 C5 C6 Br1 175.1(3)
C5 C6 C7 C8 1.7(7)
Br1 C6 C7 C8 -174.0(3)
C6 C7 C8 C3 -1.0(6)
C6 C7 C8 C9 178.8(4)
C4 C3 C8 C7 -0.7(6)
C2 C3 C8 C7 175.4(3)
C4 C3 C8 C9 179.5(4)
C2 C3 C8 C9 -4.4(5)
C7 C8 C9 C1 -170.6(4)
C3 C8 C9 C1 9.2(5)
C23 C1 C9 C8 104.5(4)
C10 C1 C9 C8 -130.5(4)
C2 C1 C9 C8 -9.8(4)
C23 C1 C10 C11 -167.6(4)
C9 C1 C10 C11 65.9(6)
C2 C1 C10 C11 -51.2(6)
C1 C10 C11 C12 175.4(4)
C10 C11 C12 O2 -13.7(7)
C10 C11 C12 S1 171.1(3)
C13 S1 C12 O2 -7.6(5)
C13 S1 C12 C11 167.8(4)
C12 S1 C13 C14 -94.7(4)
C12 S1 C13 C22 85.6(4)
C22 C13 C14 C15 -2.2(7)
S1 C13 C14 C15 178.1(4)
C13 C14 C15 C16 0.5(7)
C14 C15 C16 C17 1.1(7)
C15 C16 C17 C18 -179.2(5)
C15 C16 C17 C22 -0.9(7)
C22 C17 C18 C19 2.9(8)
C16 C17 C18 C19 -178.9(6)
C17 C18 C19 C20 -1.9(11)
C18 C19 C20 C21 0.1(12)
C19 C20 C21 C22 0.8(10)
C14 C13 C22 C17 2.3(7)
S1 C13 C22 C17 -178.1(3)
C14 C13 C22 C21 -178.2(5)
S1 C13 C22 C21 1.4(7)
C18 C17 C22 C13 177.5(5)
C16 C17 C22 C13 -0.7(7)
C18 C17 C22 C21 -2.0(7)
C16 C17 C22 C21 179.8(4)
C20 C21 C22 C13 -179.4(5)
C20 C21 C22 C17 0.1(8)
C24 O3 C23 O4 5.1(8)
C24 O3 C23 C1 -173.2(4)
C10 C1 C23 O4 -3.5(7)
C9 C1 C23 O4 125.3(5)
C2 C1 C23 O4 -122.2(6)
C10 C1 C23 O3 174.9(4)
C9 C1 C23 O3 -56.3(5)
C2 C1 C23 O3 56.2(5)
C23 O3 C24 C27 -178.0(5)
C23 O3 C24 C26 -58.7(6)
C23 O3 C24 C25 64.0(6)
